data_4512138
loop_
_publ_author_name
'Kang, Yi-Fan'
'Liu, Jian-Qiang'
'Liu, Bo'
'Zhang, Wen-Tao'
'Liu, Qing'
'Liu, Ping'
'Wang, Yao-Yu'

_publ_section_title
;
 Series of Cd(II) and Pb(II) Coordination Polymers Based on a Multilinker
 (R,S-)2,2&#x2032;-Bipyridine-3,3&#x2032;-dicarboxylate-1,1&#x2032;-dioxide
;
_journal_issue 11
_journal_name_full 'Crystal Growth &amp; Design'
_journal_page_first 5466
_journal_paper_doi 10.1021/cg5006192
_journal_volume 14
_journal_year 2014
_chemical_formula_sum 'C35 H41 N6 O22 Pb2'
_chemical_formula_weight 1312.12
_chemical_name_systematic
; 
 ? 
;
_space_group_IT_number 15
_symmetry_cell_setting monoclinic
_symmetry_space_group_name_Hall '-C 2yc'
_symmetry_space_group_name_H-M 'C 1 2/c 1'
_atom_sites_solution_hydrogens geom
_atom_sites_solution_primary direct
_atom_sites_solution_secondary difmap
_audit_creation_method SHELXL-97
_cell_angle_alpha 90.00
_cell_angle_beta 99.859(2)
_cell_angle_gamma 90.00
_cell_formula_units_Z 4
_cell_length_a 36.981(4)
_cell_length_b 7.9533(10)
_cell_length_c 14.8488(19)
_cell_measurement_reflns_used 5145
_cell_measurement_temperature 296(2)
_cell_measurement_theta_max 28.09
_cell_measurement_theta_min 2.62
_cell_volume 4302.8(9)
_computing_cell_refinement 'Bruker SAINT'
_computing_data_collection 'Bruker APEX2'
_computing_data_reduction 'Bruker SAINT'
_computing_molecular_graphics 'Bruker SHELXTL'
_computing_publication_material 'Bruker SHELXTL'
_computing_structure_refinement 'SHELXL-97 (Sheldrick, 2008)'
_computing_structure_solution 'SHELXS-97 (Sheldrick, 2008)'
_diffrn_ambient_temperature 296(2)
_diffrn_measured_fraction_theta_full 0.996
_diffrn_measured_fraction_theta_max 0.996
_diffrn_measurement_device_type 'Bruker APEX-II CCD'
_diffrn_measurement_method '\f and \w scans'
_diffrn_radiation_monochromator graphite
_diffrn_radiation_source 'fine-focus sealed tube'
_diffrn_radiation_type MoK\a
_diffrn_radiation_wavelength 0.71073
_diffrn_reflns_av_R_equivalents 0.0374
_diffrn_reflns_av_sigmaI/netI 0.0431
_diffrn_reflns_limit_h_max 34
_diffrn_reflns_limit_h_min -44
_diffrn_reflns_limit_k_max 9
_diffrn_reflns_limit_k_min -9
_diffrn_reflns_limit_l_max 17
_diffrn_reflns_limit_l_min -17
_diffrn_reflns_number 10646
_diffrn_reflns_theta_full 25.30
_diffrn_reflns_theta_max 25.30
_diffrn_reflns_theta_min 2.62
_exptl_absorpt_coefficient_mu 7.907
_exptl_absorpt_correction_T_max 0.3008
_exptl_absorpt_correction_T_min 0.1864
_exptl_absorpt_correction_type multi-scan
_exptl_absorpt_process_details SADABS
_exptl_crystal_colour colourless
_exptl_crystal_density_diffrn 2.025
_exptl_crystal_density_method 'not measured'
_exptl_crystal_description block
_exptl_crystal_F_000 2532
_exptl_crystal_size_max 0.32
_exptl_crystal_size_mid 0.25
_exptl_crystal_size_min 0.20
_refine_diff_density_max 2.600
_refine_diff_density_min -1.398
_refine_diff_density_rms 0.159
_refine_ls_extinction_coef 0.00185(9)
_refine_ls_extinction_expression Fc^*^=kFc[1+0.001xFc^2^\l^3^/sin(2\q)]^-1/4^
_refine_ls_extinction_method SHELXL
_refine_ls_goodness_of_fit_ref 1.036
_refine_ls_hydrogen_treatment constr
_refine_ls_matrix_type full
_refine_ls_number_parameters 299
_refine_ls_number_reflns 3910
_refine_ls_number_restraints 6
_refine_ls_restrained_S_all 1.036
_refine_ls_R_factor_all 0.0358
_refine_ls_R_factor_gt 0.0317
_refine_ls_shift/su_max 0.001
_refine_ls_shift/su_mean 0.000
_refine_ls_structure_factor_coef Fsqd
_refine_ls_weighting_details 'calc w=1/[\s^2^(Fo^2^)+(0.0551P)^2^+4.5109P] where P=(Fo^2^+2Fc^2^)/3'
_refine_ls_weighting_scheme calc
_refine_ls_wR_factor_gt 0.0849
_refine_ls_wR_factor_ref 0.0879
_reflns_number_gt 3492
_reflns_number_total 3910
_reflns_threshold_expression >2sigma(I)
_cod_data_source_file 4.cif
_cod_data_source_block 4
_cod_depositor_comments
;
The following automatic conversions were performed:

'_symmetry_cell_setting' value 'Monoclinic' changed to 'monoclinic'
according to
/home/saulius/struct/COD-crude-data--automatic-downloads/rss-feeds/ACS/lib/dictionaries/cif_core.dic
dictionary named 'cif_core.dic' version 2.4.2 from 2011-04-26.

Automatic conversion script
Id: cif_fix_values 2827 2014-09-09 07:05:25Z andrius 

 Adding full bibliography for 4512136--4512141.cif.
;
_cod_original_sg_symbol_H-M 'C2/c   '
_cod_database_code 4512138

loop_
_symmetry_equiv_pos_as_xyz
'x, y, z'
'-x, y, -z+1/2'
'x+1/2, y+1/2, z'
'-x+1/2, y+1/2, -z+1/2'
'-x, -y, -z'
'x, -y, z-1/2'
'-x+1/2, -y+1/2, -z'
'x+1/2, -y+1/2, z-1/2'

loop_
_atom_site_label
_atom_site_type_symbol
_atom_site_fract_x
_atom_site_fract_y
_atom_site_fract_z
_atom_site_U_iso_or_equiv
_atom_site_adp_type
_atom_site_occupancy
_atom_site_symmetry_multiplicity
_atom_site_calc_flag
_atom_site_refinement_flags
O3 O 0.35231(10) 1.3377(5) 0.8930(2) 0.0357(9) Uani 1 1 d .
C11 C 0.33694(16) 1.2520(5) 0.8260(4) 0.0221(12) Uani 1 1 d .
O4 O 0.31611(9) 1.4864(4) 0.5925(3) 0.0359(9) Uani 1 1 d .
C12 C 0.28241(14) 1.4592(6) 0.5895(3) 0.0252(11) Uani 1 1 d .
Pb1 Pb 0.314058(5) 0.76466(2) 0.518468(12) 0.02110(12) Uani 1 1 d .
C1 C 0.39227(14) 1.1696(7) 0.6022(3) 0.0299(12) Uani 1 1 d .
H1 H 0.4043 1.1483 0.5533 0.036 Uiso 1 1 calc R
C2 C 0.41142(19) 1.2243(8) 0.6828(5) 0.0407(16) Uani 1 1 d .
H2 H 0.4366 1.2416 0.6887 0.049 Uiso 1 1 calc R
C3 C 0.39410(17) 1.2543(6) 0.7557(4) 0.0309(14) Uani 1 1 d .
H3 H 0.4076 1.2894 0.8112 0.037 Uiso 1 1 calc R
C4 C 0.35660(16) 1.2324(6) 0.7465(4) 0.0221(11) Uani 1 1 d .
C5 C 0.33754(12) 1.1823(6) 0.6615(3) 0.0180(9) Uani 1 1 d .
C6 C 0.29721(12) 1.1598(6) 0.6447(3) 0.0175(9) Uani 1 1 d .
C7 C 0.27132(14) 1.2881(6) 0.6201(3) 0.0218(11) Uani 1 1 d .
C8 C 0.23513(16) 1.2506(6) 0.6203(4) 0.0266(12) Uani 1 1 d .
H8 H 0.2174 1.3332 0.6041 0.032 Uiso 1 1 calc R
C9 C 0.22466(14) 1.0944(7) 0.6437(3) 0.0333(12) Uani 1 1 d .
H9 H 0.2003 1.0733 0.6477 0.040 Uiso 1 1 calc R
C10 C 0.25028(13) 0.9685(7) 0.6613(3) 0.0277(11) Uani 1 1 d .
H10 H 0.2432 0.8601 0.6740 0.033 Uiso 1 1 calc R
C13 C 0.40694(17) 0.7864(7) 0.5505(4) 0.0376(14) Uani 1 1 d .
H13 H 0.4004 0.8323 0.4924 0.045 Uiso 1 1 calc R
C14 C 0.4431(2) 0.7748(9) 0.5849(6) 0.054(2) Uani 1 1 d .
H14 H 0.4607 0.8118 0.5516 0.065 Uiso 0.50 1 calc PR
C15 C 0.4533(2) 0.7055(12) 0.6720(6) 0.071(2) Uani 1 1 d .
C16 C 0.42560(18) 0.6574(10) 0.7183(4) 0.0535(18) Uani 1 1 d .
H16 H 0.4312 0.6162 0.7777 0.064 Uiso 1 1 calc R
C17 C 0.39016(15) 0.6709(8) 0.6765(4) 0.0366(13) Uani 1 1 d .
H17 H 0.3719 0.6320 0.7073 0.044 Uiso 1 1 calc R
C18 C 0.4936(4) 0.655(2) 0.7075(9) 0.065(4) Uani 0.50 1 d PU
H18A H 0.4969 0.5430 0.6850 0.078 Uiso 0.50 1 calc PR
H18B H 0.5089 0.7298 0.6784 0.078 Uiso 0.50 1 calc PR
N1 N 0.35560(10) 1.1461(5) 0.5927(2) 0.0214(8) Uani 1 1 d .
N2 N 0.28591(10) 1.0037(5) 0.6600(2) 0.0205(8) Uani 1 1 d .
N3 N 0.38001(14) 0.7378(5) 0.5927(3) 0.0278(11) Uani 1 1 d .
O1 O 0.31089(9) 0.8814(4) 0.6766(2) 0.0268(8) Uani 1 1 d .
O2 O 0.33713(9) 1.0845(4) 0.5153(2) 0.0279(8) Uani 1 1 d .
O5 O 0.25763(10) 1.5593(5) 0.5614(3) 0.0389(9) Uani 1 1 d .
O6 O 0.30741(10) 1.1801(6) 0.8246(2) 0.0378(9) Uani 1 1 d .
O1W O 0.36387(11) 0.1357(6) 0.3527(3) 0.0477(11) Uani 1 1 d .
O2W O 0.40366(11) 0.4163(5) 0.4297(3) 0.0547(12) Uani 1 1 d .
O3W O 0.49197(18) 0.1969(8) 0.8379(4) 0.0783(17) Uani 1 1 d .
O5W O 0.55662(14) 0.9565(7) 0.5966(4) 0.0734(15) Uani 1 1 d .
O4W O 0.52485(13) 0.6404(7) 0.4960(3) 0.0771(16) Uani 1 1 d .
H2WA H 0.3924 0.3385 0.3951 0.116 Uiso 1 1 d R
H2WB H 0.3904 0.4987 0.4389 0.116 Uiso 1 1 d R
H1WA H 0.3474 0.1316 0.3046 0.116 Uiso 1 1 d R
H1WB H 0.3554 0.1140 0.4017 0.116 Uiso 1 1 d R
H5WB H 0.5761 0.9167 0.6295 0.116 Uiso 1 1 d R
H5WA H 0.5400 0.9001 0.5615 0.116 Uiso 1 1 d R
H3WA H 0.4928 0.0982 0.8635 0.116 Uiso 1 1 d R
H4WB H 0.5401 0.5731 0.5264 0.116 Uiso 1 1 d R
H4WA H 0.5292 0.6581 0.4425 0.116 Uiso 1 1 d R
H3WB H 0.4688 0.2076 0.8294 0.116 Uiso 1 1 d R

loop_
_atom_site_aniso_label
_atom_site_aniso_U_11
_atom_site_aniso_U_22
_atom_site_aniso_U_33
_atom_site_aniso_U_23
_atom_site_aniso_U_13
_atom_site_aniso_U_12
O3 0.035(2) 0.046(2) 0.0267(19) -0.0096(17) 0.0057(16) -0.0084(19)
C11 0.019(3) 0.026(3) 0.020(3) 0.0026(17) 0.000(2) 0.0053(18)
O4 0.020(2) 0.028(2) 0.057(3) 0.0138(17) 0.0005(17) -0.0015(15)
C12 0.024(3) 0.025(3) 0.025(3) 0.0014(19) 0.002(2) 0.000(2)
Pb1 0.01835(16) 0.02277(16) 0.02176(16) 0.00046(6) 0.00222(10) -0.00059(6)
C1 0.020(3) 0.041(3) 0.032(3) 0.001(2) 0.011(2) 0.000(2)
C2 0.019(3) 0.057(4) 0.046(4) -0.003(3) 0.007(3) -0.005(3)
C3 0.017(3) 0.045(4) 0.030(3) -0.002(2) 0.001(3) -0.002(2)
C4 0.018(3) 0.025(3) 0.022(3) 0.0024(18) 0.001(2) 0.0015(18)
C5 0.018(2) 0.015(2) 0.021(2) 0.0015(18) 0.0042(19) -0.0011(19)
C6 0.012(2) 0.024(2) 0.014(2) 0.0014(17) -0.0009(17) -0.0009(19)
C7 0.016(3) 0.029(3) 0.021(3) 0.000(2) 0.003(2) -0.001(2)
C8 0.016(3) 0.034(3) 0.029(3) 0.0054(19) 0.002(2) 0.0038(19)
C9 0.020(3) 0.044(3) 0.037(3) 0.004(2) 0.006(2) -0.010(2)
C10 0.020(3) 0.034(3) 0.029(3) 0.002(2) 0.005(2) -0.010(2)
C13 0.026(3) 0.049(4) 0.037(3) -0.003(3) 0.004(3) -0.006(3)
C14 0.028(4) 0.093(6) 0.039(4) 0.010(3) 0.001(3) -0.005(3)
C15 0.024(4) 0.141(8) 0.046(4) 0.002(4) -0.002(3) 0.000(4)
C16 0.036(4) 0.084(5) 0.034(3) 0.006(3) -0.010(3) 0.002(4)
C17 0.025(3) 0.051(4) 0.033(3) -0.002(3) 0.002(2) 0.000(3)
C18 0.065(4) 0.066(4) 0.065(4) -0.0007(10) 0.0111(12) 0.0002(10)
N1 0.018(2) 0.025(2) 0.021(2) -0.0005(16) 0.0031(16) -0.0015(17)
N2 0.019(2) 0.025(2) 0.017(2) 0.0011(15) 0.0014(16) 0.0000(17)
N3 0.019(3) 0.032(3) 0.031(3) -0.0007(16) -0.001(2) 0.0008(16)
O1 0.030(2) 0.0231(19) 0.0281(18) 0.0031(14) 0.0063(15) 0.0053(15)
O2 0.026(2) 0.037(2) 0.0206(17) -0.0004(14) 0.0024(14) -0.0048(16)
O5 0.026(2) 0.031(2) 0.060(3) 0.0132(18) 0.0073(18) 0.0057(17)
O6 0.027(2) 0.060(3) 0.029(2) -0.0142(19) 0.0127(16) -0.012(2)
O1W 0.042(3) 0.061(3) 0.042(2) -0.005(2) 0.0118(19) -0.017(2)
O2W 0.038(3) 0.043(3) 0.078(3) -0.007(2) -0.002(2) 0.005(2)
O3W 0.071(4) 0.094(4) 0.068(4) 0.003(3) 0.007(3) -0.010(4)
O5W 0.071(4) 0.070(4) 0.082(4) 0.009(3) 0.020(3) 0.010(3)
O4W 0.058(3) 0.091(4) 0.080(4) 0.023(3) 0.007(3) 0.024(3)

loop_
_atom_type_symbol
_atom_type_description
_atom_type_scat_dispersion_real
_atom_type_scat_dispersion_imag
_atom_type_scat_source
C C 0.0033 0.0016 'International Tables Vol C Tables 4.2.6.8 and 6.1.1.4'
H H 0.0000 0.0000 'International Tables Vol C Tables 4.2.6.8 and 6.1.1.4'
N N 0.0061 0.0033 'International Tables Vol C Tables 4.2.6.8 and 6.1.1.4'
O O 0.0106 0.0060 'International Tables Vol C Tables 4.2.6.8 and 6.1.1.4'
Pb Pb -3.3944 10.1111 'International Tables Vol C Tables 4.2.6.8 and 6.1.1.4'

loop_
_geom_angle_atom_site_label_1
_geom_angle_atom_site_label_2
_geom_angle_atom_site_label_3
_geom_angle
_geom_angle_site_symmetry_1
_geom_angle_site_symmetry_3
C11 O3 Pb1 99.6(3) . 6_576
O6 C11 O3 123.0(5) . .
O6 C11 C4 119.2(5) . .
O3 C11 C4 117.8(5) . .
C12 O4 Pb1 100.6(3) . 1_565
O5 C12 O4 125.2(5) . .
O5 C12 C7 117.3(4) . .
O4 C12 C7 117.5(4) . .
O4 Pb1 N3 76.96(12) 1_545 .
O4 Pb1 O1 85.36(12) 1_545 .
N3 Pb1 O1 79.66(14) . .
O4 Pb1 O3 93.32(12) 1_545 6_575
N3 Pb1 O3 71.76(14) . 6_575
O1 Pb1 O3 150.90(11) . 6_575
O4 Pb1 O2 150.69(11) 1_545 .
N3 Pb1 O2 78.49(11) . .
O1 Pb1 O2 74.68(10) . .
O3 Pb1 O2 93.97(11) 6_575 .
N1 C1 C2 120.0(5) . .
N1 C1 H1 120.0 . .
C2 C1 H1 120.0 . .
C1 C2 C3 120.7(6) . .
C1 C2 H2 119.7 . .
C3 C2 H2 119.7 . .
C2 C3 C4 119.8(6) . .
C2 C3 H3 120.1 . .
C4 C3 H3 120.1 . .
C3 C4 C5 118.0(5) . .
C3 C4 C11 121.6(5) . .
C5 C4 C11 120.3(5) . .
N1 C5 C4 120.6(4) . .
N1 C5 C6 117.6(4) . .
C4 C5 C6 121.7(4) . .
N2 C6 C7 119.9(4) . .
N2 C6 C5 114.6(4) . .
C7 C6 C5 125.4(4) . .
C8 C7 C6 117.6(5) . .
C8 C7 C12 120.7(5) . .
C6 C7 C12 121.6(5) . .
C9 C8 C7 121.2(5) . .
C9 C8 H8 119.4 . .
C7 C8 H8 119.4 . .
C8 C9 C10 119.8(5) . .
C8 C9 H9 120.1 . .
C10 C9 H9 120.1 . .
N2 C10 C9 119.3(5) . .
N2 C10 H10 120.3 . .
C9 C10 H10 120.3 . .
N3 C13 C14 125.3(6) . .
N3 C13 H13 117.3 . .
C14 C13 H13 117.3 . .
C13 C14 C15 117.9(7) . .
C13 C14 H14 121.0 . .
C15 C14 H14 121.0 . .
C16 C15 C14 117.8(7) . .
C16 C15 C18 120.8(8) . .
C14 C15 C18 120.5(8) . .
C17 C16 C15 119.4(6) . .
C17 C16 H16 120.3 . .
C15 C16 H16 120.3 . .
N3 C17 C16 123.3(6) . .
N3 C17 H17 118.3 . .
C16 C17 H17 118.3 . .
C18 C18 C15 121.0(17) 2_656 .
C18 C18 H18A 107.1 2_656 .
C15 C18 H18A 107.1 . .
C18 C18 H18B 107.1 2_656 .
C15 C18 H18B 107.1 . .
H18A C18 H18B 106.8 . .
O2 N1 C5 119.3(4) . .
O2 N1 C1 120.0(4) . .
C5 N1 C1 120.8(4) . .
O1 N2 C6 118.7(4) . .
O1 N2 C10 119.5(4) . .
C6 N2 C10 121.8(4) . .
C13 N3 C17 116.1(5) . .
C13 N3 Pb1 121.4(4) . .
C17 N3 Pb1 122.4(4) . .
N2 O1 Pb1 103.6(2) . .
N1 O2 Pb1 116.9(2) . .
H1WA O1W H1WB 112.9 . .
H2WA O2W H2WB 114.7 . .
H3WA O3W H3WB 96.5 . .
H5WB O5W H5WA 126.6 . .
H4WB O4W H4WA 112.6 . .

loop_
_geom_bond_atom_site_label_1
_geom_bond_atom_site_label_2
_geom_bond_distance
_geom_bond_site_symmetry_2
O3 C11 1.259(6) .
O3 Pb1 2.652(3) 6_576
C11 O6 1.230(7) .
C11 C4 1.497(8) .
O4 C12 1.258(6) .
O4 Pb1 2.466(3) 1_565
C12 O5 1.232(6) .
C12 C7 1.514(7) .
Pb1 O4 2.466(3) 1_545
Pb1 N3 2.508(5) .
Pb1 O1 2.546(3) .
Pb1 O3 2.652(3) 6_575
Pb1 O2 2.686(3) .
C1 N1 1.352(6) .
C1 C2 1.354(9) .
C1 H1 0.9300 .
C2 C3 1.369(9) .
C2 H2 0.9300 .
C3 C4 1.381(8) .
C3 H3 0.9300 .
C4 C5 1.393(7) .
C5 N1 1.345(6) .
C5 C6 1.480(6) .
C6 N2 1.342(6) .
C6 C7 1.404(7) .
C7 C8 1.372(8) .
C8 C9 1.364(7) .
C8 H8 0.9300 .
C9 C10 1.372(7) .
C9 H9 0.9300 .
C10 N2 1.350(6) .
C10 H10 0.9300 .
C13 N3 1.322(8) .
C13 C14 1.351(10) .
C13 H13 0.9300 .
C14 C15 1.397(11) .
C14 H14 0.9300 .
C15 C16 1.381(10) .
C15 C18 1.546(16) .
C16 C17 1.355(8) .
C16 H16 0.9300 .
C17 N3 1.346(7) .
C17 H17 0.9300 .
C18 C18 1.27(3) 2_656
C18 H18A 0.9700 .
C18 H18B 0.9700 .
N1 O2 1.327(5) .
N2 O1 1.335(5) .
O1W H1WA 0.8560 .
O1W H1WB 0.8588 .
O2W H2WA 0.8649 .
O2W H2WB 0.8430 .
O3W H3WA 0.8702 .
O3W H3WB 0.8484 .
O5W H5WB 0.8597 .
O5W H5WA 0.8606 .
O4W H4WB 0.8498 .
O4W H4WA 0.8499 .

loop_
_geom_torsion_atom_site_label_1
_geom_torsion_atom_site_label_2
_geom_torsion_atom_site_label_3
_geom_torsion_atom_site_label_4
_geom_torsion
_geom_torsion_site_symmetry_1
_geom_torsion_site_symmetry_4
Pb1 O3 C11 O6 14.6(6) 6_576 .
Pb1 O3 C11 C4 -162.8(3) 6_576 .
Pb1 O4 C12 O5 -4.4(6) 1_565 .
Pb1 O4 C12 C7 173.6(4) 1_565 .
N1 C1 C2 C3 0.8(9) . .
C1 C2 C3 C4 -1.4(9) . .
C2 C3 C4 C5 -1.0(7) . .
C2 C3 C4 C11 175.6(5) . .
O6 C11 C4 C3 -155.9(5) . .
O3 C11 C4 C3 21.7(7) . .
O6 C11 C4 C5 20.7(7) . .
O3 C11 C4 C5 -161.7(4) . .
C3 C4 C5 N1 4.2(7) . .
C11 C4 C5 N1 -172.5(4) . .
C3 C4 C5 C6 -178.4(4) . .
C11 C4 C5 C6 4.9(7) . .
N1 C5 C6 N2 86.2(5) . .
C4 C5 C6 N2 -91.2(5) . .
N1 C5 C6 C7 -97.5(6) . .
C4 C5 C6 C7 85.1(6) . .
N2 C6 C7 C8 5.5(7) . .
C5 C6 C7 C8 -170.6(5) . .
N2 C6 C7 C12 -171.3(4) . .
C5 C6 C7 C12 12.6(7) . .
O5 C12 C7 C8 -3.0(7) . .
O4 C12 C7 C8 178.8(5) . .
O5 C12 C7 C6 173.7(5) . .
O4 C12 C7 C6 -4.5(7) . .
C6 C7 C8 C9 0.1(8) . .
C12 C7 C8 C9 177.0(5) . .
C7 C8 C9 C10 -4.6(8) . .
C8 C9 C10 N2 3.6(8) . .
N3 C13 C14 C15 0.2(11) . .
C13 C14 C15 C16 -1.7(12) . .
C13 C14 C15 C18 167.6(10) . .
C14 C15 C16 C17 3.3(13) . .
C18 C15 C16 C17 -166.0(9) . .
C15 C16 C17 N3 -3.7(11) . .
C16 C15 C18 C18 -38.7(13) . 2_656
C14 C15 C18 C18 152.3(8) . 2_656
C4 C5 N1 O2 174.0(4) . .
C6 C5 N1 O2 -3.4(6) . .
C4 C5 N1 C1 -5.0(7) . .
C6 C5 N1 C1 177.5(4) . .
C2 C1 N1 O2 -176.6(5) . .
C2 C1 N1 C5 2.5(8) . .
C7 C6 N2 O1 175.0(4) . .
C5 C6 N2 O1 -8.5(5) . .
C7 C6 N2 C10 -6.7(6) . .
C5 C6 N2 C10 169.8(4) . .
C9 C10 N2 O1 -179.6(4) . .
C9 C10 N2 C6 2.1(7) . .
C14 C13 N3 C17 -0.4(9) . .
C14 C13 N3 Pb1 -179.2(5) . .
C16 C17 N3 C13 2.1(9) . .
C16 C17 N3 Pb1 -179.1(5) . .
O4 Pb1 N3 C13 138.6(4) 1_545 .
O1 Pb1 N3 C13 -133.9(4) . .
O3 Pb1 N3 C13 40.6(4) 6_575 .
O2 Pb1 N3 C13 -57.6(4) . .
O4 Pb1 N3 C17 -40.2(4) 1_545 .
O1 Pb1 N3 C17 47.4(4) . .
O3 Pb1 N3 C17 -138.2(4) 6_575 .
O2 Pb1 N3 C17 123.7(4) . .
C6 N2 O1 Pb1 -90.3(4) . .
C10 N2 O1 Pb1 91.4(4) . .
O4 Pb1 O1 N2 -138.2(3) 1_545 .
N3 Pb1 O1 N2 144.2(3) . .
O3 Pb1 O1 N2 133.3(3) 6_575 .
O2 Pb1 O1 N2 63.4(2) . .
C5 N1 O2 Pb1 -72.6(4) . .
C1 N1 O2 Pb1 106.4(4) . .
O4 Pb1 O2 N1 -15.1(4) 1_545 .
N3 Pb1 O2 N1 -48.7(3) . .
O1 Pb1 O2 N1 33.6(3) . .
O3 Pb1 O2 N1 -119.1(3) 6_575 .
